data_4118173
loop_
_publ_author_name
'Mark A. Malwitz'
'Sang Ho Lim'
'Rochelle L. White-Morris'
'David M. Pham'
'Marilyn M. Olmstead'
'Alan L. Balch'

_publ_section_title
;
 Crystallization and Interconversions of Vapor-Sensitive, Luminescent
 Polymorphs of [(C6H11NC)2AuI](AsF6) and [(C6H11NC)2AuI](PF6)
;
_journal_name_full 'Journal of the American Chemical Society'
_journal_page_first 10885
_journal_page_last 10893
_journal_paper_doi 10.1021/ja302025m
_journal_volume 134
_journal_year 2012
_chemical_formula_moiety 'C14 H22 Au N2, As F6'
_chemical_formula_sum 'C14 H22 As Au F6 N2'
_chemical_formula_weight 604.22
_chemical_name_common
;
bis(cyclohexylisocyanide)gold(I) hexafluoroarsenate
;
_space_group_IT_number 14
_symmetry_cell_setting monoclinic
_symmetry_space_group_name_Hall '-P 2ybc'
_symmetry_space_group_name_H-M 'P 1 21/c 1'
_atom_sites_solution_hydrogens geom
_atom_sites_solution_primary direct
_atom_sites_solution_secondary difmap
_audit_creation_method SHELXL-97
_cell_angle_alpha 90.00
_cell_angle_beta 92.658(8)
_cell_angle_gamma 90.00
_cell_formula_units_Z 4
_cell_length_a 6.3965(15)
_cell_length_b 17.194(4)
_cell_length_c 16.729(4)
_cell_measurement_reflns_used 957
_cell_measurement_temperature 90(2)
_cell_measurement_theta_max 23.2
_cell_measurement_theta_min 2.4
_cell_volume 1837.9(7)
_computing_cell_refinement 'Bruker SAINT'
_computing_data_collection 'Bruker SMART'
_computing_data_reduction 'Bruker SAINT'
_computing_molecular_graphics 'SHELXTL 5, XP (Sheldrick, 1994)'
_computing_publication_material 'SHELXL-97 (Sheldrick, 1997)'
_computing_structure_refinement 'SHELXL-97 (Sheldrick, 1997)'
_computing_structure_solution 'SHELXS-97 (Sheldrick, 1990)'
_diffrn_ambient_temperature 90(2)
_diffrn_detector_area_resol_mean 8.3
_diffrn_measured_fraction_theta_full 0.995
_diffrn_measured_fraction_theta_max 0.995
_diffrn_measurement_device_type 'Bruker SMART 1000'
_diffrn_measurement_method \w
_diffrn_radiation_monochromator graphite
_diffrn_radiation_source 'normal-focus sealed tube'
_diffrn_radiation_type MoK\a
_diffrn_radiation_wavelength 0.71073
_diffrn_reflns_av_R_equivalents 0.032
_diffrn_reflns_av_sigmaI/netI 0.0219
_diffrn_reflns_limit_h_max 7
_diffrn_reflns_limit_h_min -7
_diffrn_reflns_limit_k_max 19
_diffrn_reflns_limit_k_min -19
_diffrn_reflns_limit_l_max 18
_diffrn_reflns_limit_l_min -18
_diffrn_reflns_number 13903
_diffrn_reflns_theta_full 23.26
_diffrn_reflns_theta_max 23.26
_diffrn_reflns_theta_min 2.37
_diffrn_standards_number 0
_exptl_absorpt_coefficient_mu 9.847
_exptl_absorpt_correction_T_max 0.3483
_exptl_absorpt_correction_T_min 0.1716
_exptl_absorpt_correction_type multi-scan
_exptl_absorpt_process_details 'SADABS 2.03 (Sheldrick, 2001)'
_exptl_crystal_colour colorless
_exptl_crystal_density_diffrn 2.184
_exptl_crystal_description block
_exptl_crystal_F_000 1144
_exptl_crystal_size_max 0.44
_exptl_crystal_size_mid 0.18
_exptl_crystal_size_min 0.13
_refine_diff_density_max 0.598
_refine_diff_density_min -0.636
_refine_diff_density_rms 0.102
_refine_ls_extinction_method none
_refine_ls_goodness_of_fit_ref 1.163
_refine_ls_hydrogen_treatment constr
_refine_ls_matrix_type full
_refine_ls_number_parameters 220
_refine_ls_number_reflns 2630
_refine_ls_number_restraints 0
_refine_ls_restrained_S_all 1.163
_refine_ls_R_factor_all 0.0241
_refine_ls_R_factor_gt 0.0198
_refine_ls_shift/su_max 0.001
_refine_ls_shift/su_mean 0.000
_refine_ls_structure_factor_coef Fsqd
_refine_ls_weighting_details 'calc w=1/[\s^2^(Fo^2^)+(0.0115P)^2^+5.3613P] where P=(Fo^2^+2Fc^2^)/3'
_refine_ls_weighting_scheme calc
_refine_ls_wR_factor_gt 0.0488
_refine_ls_wR_factor_ref 0.0501
_reflns_number_gt 2315
_reflns_number_total 2630
_reflns_threshold_expression I>2\s(I)
_cod_data_source_file ja302025m_si_002.cif
_cod_data_source_block rw66
_cod_original_sg_symbol_H-M 'P 21/c'
_cod_database_code 4118173

loop_
_symmetry_equiv_pos_as_xyz
'x, y, z'
'-x, y+1/2, -z+1/2'
'-x, -y, -z'
'x, -y-1/2, z-1/2'

loop_
_atom_site_label
_atom_site_type_symbol
_atom_site_fract_x
_atom_site_fract_y
_atom_site_fract_z
_atom_site_U_iso_or_equiv
_atom_site_adp_type
_atom_site_occupancy
_atom_site_symmetry_multiplicity
_atom_site_calc_flag
_atom_site_refinement_flags
Au1 Au 0.5000 0.5000 0.5000 0.01282(9) Uani 1 2 d S
C1 C 0.4163(7) 0.5015(2) 0.3848(3) 0.0145(11) Uani 1 1 d .
N1 N 0.3651(6) 0.50147(19) 0.3185(3) 0.0128(8) Uani 1 1 d .
C2 C 0.3057(7) 0.5011(2) 0.2343(3) 0.0139(10) Uani 1 1 d .
H2 H 0.2624 0.5548 0.2178 0.017 Uiso 1 1 calc R
C3 C 0.4960(7) 0.4772(3) 0.1874(3) 0.0167(10) Uani 1 1 d .
H3A H 0.6118 0.5145 0.1980 0.020 Uiso 1 1 calc R
H3B H 0.5446 0.4249 0.2046 0.020 Uiso 1 1 calc R
C4 C 0.4338(7) 0.4765(3) 0.0979(3) 0.0179(10) Uani 1 1 d .
H4A H 0.3976 0.5299 0.0802 0.022 Uiso 1 1 calc R
H4B H 0.5544 0.4588 0.0676 0.022 Uiso 1 1 calc R
C5 C 0.2484(7) 0.4231(3) 0.0796(3) 0.0208(11) Uani 1 1 d .
H5A H 0.2896 0.3686 0.0916 0.025 Uiso 1 1 calc R
H5B H 0.2071 0.4264 0.0219 0.025 Uiso 1 1 calc R
C6 C 0.0624(7) 0.4452(3) 0.1288(3) 0.0212(11) Uani 1 1 d .
H6A H 0.0110 0.4973 0.1122 0.025 Uiso 1 1 calc R
H6B H -0.0525 0.4074 0.1181 0.025 Uiso 1 1 calc R
C7 C 0.1208(7) 0.4461(3) 0.2183(3) 0.0165(10) Uani 1 1 d .
H7A H 0.1590 0.3930 0.2366 0.020 Uiso 1 1 calc R
H7B H -0.0002 0.4637 0.2483 0.020 Uiso 1 1 calc R
Au2 Au 1.0000 0.5000 0.5000 0.01142(9) Uani 1 2 d S
C8 C 0.9674(6) 0.3966(3) 0.4496(3) 0.0113(9) Uani 1 1 d .
N2 N 0.9448(5) 0.3374(2) 0.4210(2) 0.0138(8) Uani 1 1 d .
C9 C 0.8990(7) 0.2602(3) 0.3866(3) 0.0182(11) Uani 1 1 d .
H9 H 1.0232 0.2417 0.3578 0.022 Uiso 1 1 calc R
C10 C 0.7135(7) 0.2678(3) 0.3274(3) 0.0207(11) Uani 1 1 d .
H10A H 0.6958 0.2186 0.2971 0.025 Uiso 1 1 calc R
H10B H 0.7417 0.3096 0.2887 0.025 Uiso 1 1 calc R
C11 C 0.5100(7) 0.2862(3) 0.3688(3) 0.0189(11) Uani 1 1 d .
H11A H 0.5198 0.3388 0.3928 0.023 Uiso 1 1 calc R
H11B H 0.3913 0.2860 0.3287 0.023 Uiso 1 1 calc R
C12 C 0.4701(7) 0.2269(3) 0.4338(3) 0.0237(12) Uani 1 1 d .
H12A H 0.3417 0.2413 0.4611 0.028 Uiso 1 1 calc R
H12B H 0.4475 0.1750 0.4091 0.028 Uiso 1 1 calc R
C13 C 0.6537(7) 0.2229(3) 0.4946(3) 0.0242(12) Uani 1 1 d .
H13A H 0.6263 0.1824 0.5349 0.029 Uiso 1 1 calc R
H13B H 0.6678 0.2734 0.5229 0.029 Uiso 1 1 calc R
C14 C 0.8580(7) 0.2043(3) 0.4548(3) 0.0235(12) Uani 1 1 d .
H14A H 0.9755 0.2072 0.4954 0.028 Uiso 1 1 calc R
H14B H 0.8516 0.1505 0.4338 0.028 Uiso 1 1 calc R
As1 As 0.84928(7) 0.65548(3) 0.31655(3) 0.01450(12) Uani 1 1 d .
F1 F 0.8305(4) 0.55745(14) 0.33758(15) 0.0191(6) Uani 1 1 d .
F2 F 1.1055(4) 0.65383(17) 0.35151(19) 0.0353(7) Uani 1 1 d .
F3 F 0.5946(4) 0.65508(17) 0.28045(17) 0.0290(7) Uani 1 1 d .
F4 F 0.9268(4) 0.63129(15) 0.22209(16) 0.0269(7) Uani 1 1 d .
F5 F 0.7710(5) 0.67806(17) 0.41012(17) 0.0352(8) Uani 1 1 d .
F6 F 0.8702(5) 0.75286(15) 0.29344(17) 0.0303(7) Uani 1 1 d .

loop_
_atom_site_aniso_label
_atom_site_aniso_U_11
_atom_site_aniso_U_22
_atom_site_aniso_U_33
_atom_site_aniso_U_23
_atom_site_aniso_U_13
_atom_site_aniso_U_12
Au1 0.01371(14) 0.01612(15) 0.00870(15) -0.00076(10) 0.00128(10) -0.00051(10)
C1 0.011(2) 0.011(3) 0.021(3) 0.001(2) 0.003(2) -0.0013(18)
N1 0.014(2) 0.014(2) 0.010(2) 0.0012(17) 0.0014(17) -0.0003(16)
C2 0.018(2) 0.013(2) 0.010(3) 0.0001(18) 0.000(2) 0.0013(19)
C3 0.019(3) 0.017(2) 0.014(3) -0.003(2) -0.001(2) -0.001(2)
C4 0.020(3) 0.022(3) 0.013(3) -0.002(2) 0.002(2) 0.002(2)
C5 0.025(3) 0.023(3) 0.014(3) -0.004(2) -0.002(2) -0.003(2)
C6 0.017(3) 0.023(3) 0.022(3) -0.007(2) -0.006(2) 0.000(2)
C7 0.014(2) 0.016(2) 0.019(3) -0.005(2) 0.000(2) 0.0016(19)
Au2 0.01337(14) 0.00952(14) 0.01129(15) -0.00047(10) -0.00032(10) -0.00187(9)
C8 0.012(2) 0.013(3) 0.009(2) -0.002(2) -0.0017(18) -0.0023(19)
N2 0.0122(19) 0.016(2) 0.013(2) -0.0009(18) -0.0021(15) -0.0034(16)
C9 0.014(2) 0.011(2) 0.029(3) -0.011(2) 0.000(2) 0.0002(19)
C10 0.020(3) 0.023(3) 0.018(3) -0.008(2) -0.004(2) -0.003(2)
C11 0.017(2) 0.019(3) 0.021(3) -0.006(2) -0.006(2) 0.002(2)
C12 0.013(2) 0.023(3) 0.035(3) -0.001(2) 0.002(2) -0.002(2)
C13 0.020(3) 0.025(3) 0.029(3) 0.011(2) 0.001(2) -0.004(2)
C14 0.019(3) 0.011(2) 0.040(3) 0.002(2) -0.007(2) -0.001(2)
As1 0.0170(2) 0.0129(2) 0.0135(2) 0.0013(2) -0.00066(17) 0.0017(2)
F1 0.0253(15) 0.0159(14) 0.0160(15) 0.0053(11) 0.0018(12) 0.0004(11)
F2 0.0235(15) 0.0293(17) 0.052(2) 0.0000(16) -0.0116(14) -0.0018(14)
F3 0.0202(14) 0.0292(16) 0.0368(18) 0.0090(14) -0.0059(13) 0.0035(13)
F4 0.0412(17) 0.0178(15) 0.0227(16) 0.0038(12) 0.0115(13) 0.0039(13)
F5 0.0504(19) 0.0362(18) 0.0194(16) -0.0048(14) 0.0041(14) 0.0148(15)
F6 0.0419(18) 0.0133(15) 0.0356(19) 0.0007(13) 0.0003(15) -0.0007(13)

loop_
_atom_type_symbol
_atom_type_description
_atom_type_scat_dispersion_real
_atom_type_scat_dispersion_imag
_atom_type_scat_source
C C 0.0033 0.0016 'International Tables Vol C Tables 4.2.6.8 and 6.1.1.4'
As As 0.0499 2.0058 'International Tables Vol C Tables 4.2.6.8 and 6.1.1.4'
Au Au -2.0133 8.8022 'International Tables Vol C Tables 4.2.6.8 and 6.1.1.4'
F F 0.0171 0.0103 'International Tables Vol C Tables 4.2.6.8 and 6.1.1.4'
N N 0.0061 0.0033 'International Tables Vol C Tables 4.2.6.8 and 6.1.1.4'
H H 0.0000 0.0000 'International Tables Vol C Tables 4.2.6.8 and 6.1.1.4'

loop_
_geom_angle_atom_site_label_1
_geom_angle_atom_site_label_2
_geom_angle_atom_site_label_3
_geom_angle
_geom_angle_site_symmetry_1
C1 Au1 Au2 103.03(13) .
Au2 Au1 Au2 180.0 1_455
N1 C1 Au1 178.8(4) .
C1 N1 C2 178.6(5) .
N1 C2 C7 109.9(4) .
N1 C2 C3 108.8(4) .
C7 C2 C3 111.8(4) .
N1 C2 H2 108.8 .
C7 C2 H2 108.8 .
C3 C2 H2 108.8 .
C4 C3 C2 109.0(4) .
C4 C3 H3A 109.9 .
C2 C3 H3A 109.9 .
C4 C3 H3B 109.9 .
C2 C3 H3B 109.9 .
H3A C3 H3B 108.3 .
C5 C4 C3 111.5(4) .
C5 C4 H4A 109.3 .
C3 C4 H4A 109.3 .
C5 C4 H4B 109.3 .
C3 C4 H4B 109.3 .
H4A C4 H4B 108.0 .
C4 C5 C6 111.2(4) .
C4 C5 H5A 109.4 .
C6 C5 H5A 109.4 .
C4 C5 H5B 109.4 .
C6 C5 H5B 109.4 .
H5A C5 H5B 108.0 .
C7 C6 C5 111.7(4) .
C7 C6 H6A 109.3 .
C5 C6 H6A 109.3 .
C7 C6 H6B 109.3 .
C5 C6 H6B 109.3 .
H6A C6 H6B 107.9 .
C6 C7 C2 109.3(4) .
C6 C7 H7A 109.8 .
C2 C7 H7A 109.8 .
C6 C7 H7B 109.8 .
C2 C7 H7B 109.8 .
H7A C7 H7B 108.3 .
C8 Au2 Au1 85.07(12) .
N2 C8 Au2 178.7(4) .
C8 N2 C9 175.4(4) .
N2 C9 C10 108.3(4) .
N2 C9 C14 108.3(4) .
C10 C9 C14 112.7(4) .
N2 C9 H9 109.1 .
C10 C9 H9 109.1 .
C14 C9 H9 109.1 .
C9 C10 C11 112.1(4) .
C9 C10 H10A 109.2 .
C11 C10 H10A 109.2 .
C9 C10 H10B 109.2 .
C11 C10 H10B 109.2 .
H10A C10 H10B 107.9 .
C12 C11 C10 110.9(4) .
C12 C11 H11A 109.5 .
C10 C11 H11A 109.5 .
C12 C11 H11B 109.5 .
C10 C11 H11B 109.5 .
H11A C11 H11B 108.0 .
C13 C12 C11 111.0(4) .
C13 C12 H12A 109.4 .
C11 C12 H12A 109.4 .
C13 C12 H12B 109.4 .
C11 C12 H12B 109.4 .
H12A C12 H12B 108.0 .
C12 C13 C14 111.5(4) .
C12 C13 H13A 109.3 .
C14 C13 H13A 109.3 .
C12 C13 H13B 109.3 .
C14 C13 H13B 109.3 .
H13A C13 H13B 108.0 .
C9 C14 C13 112.0(4) .
C9 C14 H14A 109.2 .
C13 C14 H14A 109.2 .
C9 C14 H14B 109.2 .
C13 C14 H14B 109.2 .
H14A C14 H14B 107.9 .
F5 As1 F3 90.56(15) .
F5 As1 F2 90.41(15) .
F3 As1 F2 178.62(15) .
F5 As1 F6 90.79(14) .
F3 As1 F6 90.41(14) .
F2 As1 F6 90.56(14) .
F5 As1 F1 90.52(13) .
F3 As1 F1 89.65(13) .
F2 As1 F1 89.36(13) .
F6 As1 F1 178.69(13) .
F5 As1 F4 179.15(14) .
F3 As1 F4 89.15(14) .
F2 As1 F4 89.87(15) .
F6 As1 F4 90.01(13) .
F1 As1 F4 88.68(12) .

loop_
_geom_bond_atom_site_label_1
_geom_bond_atom_site_label_2
_geom_bond_distance
Au1 C1 1.977(5)
Au1 Au2 3.1983(8)
C1 N1 1.140(6)
N1 C2 1.443(6)
C2 C7 1.527(6)
C2 C3 1.534(6)
C2 H2 1.0000
C3 C4 1.531(6)
C3 H3A 0.9900
C3 H3B 0.9900
C4 C5 1.520(6)
C4 H4A 0.9900
C4 H4B 0.9900
C5 C6 1.526(6)
C5 H5A 0.9900
C5 H5B 0.9900
C6 C7 1.526(7)
C6 H6A 0.9900
C6 H6B 0.9900
C7 H7A 0.9900
C7 H7B 0.9900
Au2 C8 1.975(5)
C8 N2 1.130(5)
N2 C9 1.471(6)
C9 C10 1.516(7)
C9 C14 1.524(7)
C9 H9 1.0000
C10 C11 1.536(6)
C10 H10A 0.9900
C10 H10B 0.9900
C11 C12 1.521(7)
C11 H11A 0.9900
C11 H11B 0.9900
C12 C13 1.520(7)
C12 H12A 0.9900
C12 H12B 0.9900
C13 C14 1.527(7)
C13 H13A 0.9900
C13 H13B 0.9900
C14 H14A 0.9900
C14 H14B 0.9900
As1 F5 1.710(3)
As1 F3 1.711(3)
As1 F2 1.714(3)
As1 F6 1.725(3)
As1 F1 1.727(2)
As1 F4 1.729(3)

loop_
_geom_torsion_atom_site_label_1
_geom_torsion_atom_site_label_2
_geom_torsion_atom_site_label_3
_geom_torsion_atom_site_label_4
_geom_torsion
_geom_torsion_site_symmetry_1
_geom_torsion_site_symmetry_4
N1 C2 C3 C4 179.8(4) . .
C7 C2 C3 C4 58.3(5) . .
C2 C3 C4 C5 -56.5(5) . .
C3 C4 C5 C6 55.7(5) . .
C4 C5 C6 C7 -55.4(5) . .
C5 C6 C7 C2 56.0(5) . .
N1 C2 C7 C6 -179.0(4) . .
C3 C2 C7 C6 -58.1(5) . .
C1 Au1 Au2 C8 114.58(17) 3_666 .
C1 Au1 Au2 C8 -65.43(17) . .
C1 Au1 Au2 C8 -65.43(17) 3_666 3_766
C1 Au1 Au2 C8 114.57(17) . 3_766
N2 C9 C10 C11 -68.4(5) . .
C14 C9 C10 C11 51.4(5) . .
C9 C10 C11 C12 -54.1(5) . .
C10 C11 C12 C13 56.6(5) . .
C11 C12 C13 C14 -56.6(5) . .
N2 C9 C14 C13 68.8(5) . .
C10 C9 C14 C13 -51.1(5) . .
C12 C13 C14 C9 53.5(5) . .
